data_1565278
loop_
_publ_author_name
'Agarwal, Tashika'
'Kaur-Ghumaan, Sandeep'

_publ_section_title
;
 Mono- and dinuclear mimics of the [FeFe] hydrogenase enzyme featuring
 bis(monothiolato) and 1,3,5-triaza-7-phosphaadamantane ligands
;
_journal_name_full 'Inorganica Chimica Acta'
_journal_page_first 119442
_journal_paper_doi 10.1016/j.ica.2020.119442
_journal_volume 504
_journal_year 2020
_chemical_formula_moiety 'C25 H26 Fe2 N3 O5 P S2'
_chemical_formula_sum 'C25 H26 Fe2 N3 O5 P S2'
_chemical_formula_weight 655.28
_space_group_crystal_system monoclinic
_space_group_IT_number 14
_space_group_name_Hall '-P 2yn'
_space_group_name_H-M_alt 'P 1 21/n 1'
_atom_sites_solution_hydrogens geom
_atom_sites_solution_primary dual
_cell_angle_alpha 90
_cell_angle_beta 94.273(6)
_cell_angle_gamma 90
_cell_formula_units_Z 4
_cell_length_a 10.3487(8)
_cell_length_b 20.8705(11)
_cell_length_c 12.8039(7)
_cell_measurement_reflns_used 5103
_cell_measurement_temperature 150
_cell_measurement_theta_max 29.4580
_cell_measurement_theta_min 2.1920
_cell_volume 2757.7(3)
_computing_cell_refinement 'CrysAlisPro 1.171.39.46 (Rigaku OD, 2018)'
_computing_data_collection 'CrysAlisPro 1.171.39.46 (Rigaku OD, 2018)'
_computing_data_reduction 'CrysAlisPro 1.171.39.46 (Rigaku OD, 2018)'
_computing_molecular_graphics 'Olex2 (Dolomanov et al., 2009)'
_computing_publication_material 'Olex2 (Dolomanov et al., 2009)'
_computing_structure_refinement 'ShelXL (Sheldrick, 2015)'
_computing_structure_solution 'ShelXT (Sheldrick, 2015)'
_diffrn_ambient_temperature 150.0
_diffrn_detector 'CCD plate'
_diffrn_measured_fraction_theta_full 0.998
_diffrn_measured_fraction_theta_max 0.912
_diffrn_measurement_details
;
List of Runs (angles in degrees, time in seconds):

  # Type    Start    End  Width  t~exp~   \w     \q     \k     \f   Frames
--------------------------------------------------------------------------
  1  \w    -59.00  70.00   1.00    8.00    --  -20.00  72.00-108.00  129
  2  \w    -55.00  49.00   1.00    8.00    --  -20.00  72.00-180.00  104
  3  \w    -41.00 -10.00   1.00    8.00    --  -20.00 -72.00 -36.00   31
  4  \w    -69.00 -24.00   1.00    8.00    --  -20.00   0.00 -36.00   45
;
_diffrn_measurement_device 'abstract diffractometer'
_diffrn_measurement_device_type 'dtrek-CrysAlisPro-abstract goniometer imported rigaku-d*trek images'
_diffrn_measurement_method '\w scans'
_diffrn_orient_matrix_type 'CrysAlisPro convention (1999,Acta A55,543-557)'
_diffrn_orient_matrix_UB_11 0.0284354000
_diffrn_orient_matrix_UB_12 0.0309362000
_diffrn_orient_matrix_UB_13 0.0033614000
_diffrn_orient_matrix_UB_21 -0.0553799000
_diffrn_orient_matrix_UB_22 0.0129091000
_diffrn_orient_matrix_UB_23 -0.0284517000
_diffrn_orient_matrix_UB_31 -0.0291544000
_diffrn_orient_matrix_UB_32 0.0055733000
_diffrn_orient_matrix_UB_33 0.0475903000
_diffrn_radiation_monochromator graphite
_diffrn_radiation_probe x-ray
_diffrn_radiation_type MoK\a
_diffrn_radiation_wavelength 0.71073
_diffrn_reflns_av_R_equivalents 0.1185
_diffrn_reflns_av_unetI/netI 0.1912
_diffrn_reflns_Laue_measured_fraction_full 0.998
_diffrn_reflns_Laue_measured_fraction_max 0.912
_diffrn_reflns_limit_h_max 14
_diffrn_reflns_limit_h_min -14
_diffrn_reflns_limit_k_max 17
_diffrn_reflns_limit_k_min -29
_diffrn_reflns_limit_l_max 18
_diffrn_reflns_limit_l_min -17
_diffrn_reflns_number 21961
_diffrn_reflns_point_group_measured_fraction_full 0.998
_diffrn_reflns_point_group_measured_fraction_max 0.912
_diffrn_reflns_theta_full 25.242
_diffrn_reflns_theta_max 31.063
_diffrn_reflns_theta_min 2.202
_diffrn_source 'fine-focus sealed X-ray tube'
_diffrn_source_type 'Enhance (Mo) X-ray Source'
_exptl_absorpt_coefficient_mu 1.302
_exptl_absorpt_correction_T_max 1.00000
_exptl_absorpt_correction_T_min 0.52627
_exptl_absorpt_correction_type multi-scan
_exptl_absorpt_process_details
;
CrysAlisPro 1.171.39.46 (Rigaku Oxford Diffraction, 2018)
Empirical absorption correction using spherical harmonics,
 implemented in SCALE3 ABSPACK scaling algorithm.
;
_exptl_crystal_colour red
_exptl_crystal_colour_primary red
_exptl_crystal_density_diffrn 1.578
_exptl_crystal_description plate
_exptl_crystal_F_000 1344
_exptl_crystal_size_max 0.21
_exptl_crystal_size_mid 0.045
_exptl_crystal_size_min 0.025
_refine_diff_density_max 0.733
_refine_diff_density_min -0.849
_refine_diff_density_rms 0.174
_refine_ls_extinction_coef .
_refine_ls_extinction_method none
_refine_ls_goodness_of_fit_ref 1.027
_refine_ls_hydrogen_treatment constr
_refine_ls_matrix_type full
_refine_ls_number_parameters 345
_refine_ls_number_reflns 8061
_refine_ls_number_restraints 0
_refine_ls_restrained_S_all 1.027
_refine_ls_R_factor_all 0.1725
_refine_ls_R_factor_gt 0.0774
_refine_ls_shift/su_max 0.000
_refine_ls_shift/su_mean 0.000
_refine_ls_structure_factor_coef Fsqd
_refine_ls_weighting_details 'w=1/[\s^2^(Fo^2^)+(0.0331P)^2^] where P=(Fo^2^+2Fc^2^)/3'
_refine_ls_weighting_scheme calc
_refine_ls_wR_factor_gt 0.1180
_refine_ls_wR_factor_ref 0.1607
_reflns_Friedel_coverage 0.000
_reflns_Friedel_fraction_full .
_reflns_Friedel_fraction_max .
_reflns_number_gt 3981
_reflns_number_total 8061
_reflns_threshold_expression 'I > 2\s(I)'
_cod_data_source_file 2.cif
_cod_data_source_block 2
_cod_database_code 1565278
_shelx_space_group_comment
;
The symmetry employed for this shelxl refinement is uniquely defined
by the following loop, which should always be used as a source of
symmetry information in preference to the above space-group names.
They are only intended as comments.
;
_shelx_estimated_absorpt_t_max 0.968
_shelx_estimated_absorpt_t_min 0.772
_reflns_odcompleteness_completeness 91.38
_reflns_odcompleteness_iscentric 1
_reflns_odcompleteness_theta 30.99
_olex2_refinement_description
;
1. Fixed Uiso
 At 1.2 times of:
  All C(H) groups, All C(H,H) groups
 At 1.5 times of:
  All C(H,H,H) groups
2.a Secondary CH2 refined with riding coordinates:
 C00E(H00A,H00B), C00F(H00C,H00D), C00G(H00E,H00F), C00L(H00G,H00H), C00S(H00J,
 H00K), C010(H01A,H01B)
2.b Aromatic/amide H refined with riding coordinates:
 C00I(H00I), C00M(H00M), C00O(H00O), C00Q(H00Q), C00R(H00R), C00U(H00U),
 C00Y(H00Y), C00Z(H00Z)
2.c Idealised Me refined as rotating group:
 C011(H01C,H01D,H01E), C012(H01F,H01G,H01H)
;
_olex2_submission_special_instructions 'No special instructions were received'
_oxdiff_exptl_absorpt_empirical_details
;
Empirical correction (ABSPACK) includes:
- Absorption correction using spherical harmonics
- Frame scaling
- Detector area scaling
;
_oxdiff_exptl_absorpt_empirical_full_max 1.420
_oxdiff_exptl_absorpt_empirical_full_min 0.692

loop_
_space_group_symop_operation_xyz
'x, y, z'
'-x+1/2, y+1/2, -z+1/2'
'-x, -y, -z'
'x-1/2, -y-1/2, z-1/2'

loop_
_atom_site_label
_atom_site_type_symbol
_atom_site_fract_x
_atom_site_fract_y
_atom_site_fract_z
_atom_site_U_iso_or_equiv
_atom_site_adp_type
_atom_site_occupancy
_atom_site_site_symmetry_order
_atom_site_calc_flag
_atom_site_refinement_flags_posn
_atom_site_refinement_flags_adp
_atom_site_refinement_flags_occupancy
_atom_site_disorder_assembly
_atom_site_disorder_group
Fe01 Fe 0.59149(8) 0.29701(3) 0.80699(5) 0.02132(19) Uani 1 1 d . . . . .
Fe02 Fe 0.43162(8) 0.38738(3) 0.82215(5) 0.0241(2) Uani 1 1 d . . . . .
S003 S 0.61812(14) 0.39557(5) 0.73989(9) 0.0229(3) Uani 1 1 d . . . . .
S004 S 0.40433(14) 0.30642(6) 0.70313(9) 0.0243(3) Uani 1 1 d . . . . .
P005 P 0.51243(15) 0.21535(6) 0.89189(9) 0.0214(3) Uani 1 1 d . . . . .
O006 O 0.7598(4) 0.32154(16) 0.9948(3) 0.0384(11) Uani 1 1 d . . . . .
O007 O 0.7535(4) 0.21787(16) 0.6800(3) 0.0372(10) Uani 1 1 d . . . . .
O008 O 0.5535(4) 0.43340(18) 1.0220(3) 0.0423(11) Uani 1 1 d . . . . .
O009 O 0.2166(5) 0.33372(18) 0.9303(3) 0.0469(12) Uani 1 1 d . . . . .
O00A O 0.2890(4) 0.50009(17) 0.7371(3) 0.0477(12) Uani 1 1 d . . . . .
N00B N 0.5585(5) 0.09059(18) 0.9617(3) 0.0266(10) Uani 1 1 d . . . . .
N00C N 0.3304(4) 0.12192(17) 0.9183(3) 0.0245(10) Uani 1 1 d . . . . .
N00D N 0.4469(5) 0.16302(18) 1.0796(3) 0.0282(11) Uani 1 1 d . . . . .
C00E C 0.6145(5) 0.1422(2) 0.8997(3) 0.0253(12) Uani 1 1 d . . . . .
H00A H 0.624879 0.126309 0.827920 0.030 Uiso 1 1 calc R . . . .
H00B H 0.701587 0.153315 0.931832 0.030 Uiso 1 1 calc R . . . .
C00F C 0.4300(5) 0.0727(2) 0.9153(4) 0.0244(12) Uani 1 1 d . . . . .
H00C H 0.438073 0.060567 0.841310 0.029 Uiso 1 1 calc R . . . .
H00D H 0.400656 0.034263 0.952163 0.029 Uiso 1 1 calc R . . . .
C00G C 0.3563(5) 0.1771(2) 0.8515(3) 0.0255(12) Uani 1 1 d . . . . .
H00E H 0.285771 0.208900 0.855265 0.031 Uiso 1 1 calc R . . . .
H00F H 0.357000 0.162672 0.777910 0.031 Uiso 1 1 calc R . . . .
C00H C 0.6967(5) 0.3118(2) 0.9190(4) 0.0243(12) Uani 1 1 d . . . . .
C00I C 0.4280(5) 0.3878(2) 0.5294(4) 0.0277(13) Uani 1 1 d . . . . .
H00I H 0.399588 0.421951 0.571001 0.033 Uiso 1 1 calc R . . . .
C00J C 0.7438(6) 0.4434(2) 0.8016(3) 0.0240(12) Uani 1 1 d . . . . .
C00K C 0.4422(5) 0.3269(2) 0.5712(3) 0.0232(12) Uani 1 1 d . . . . .
C00L C 0.5437(6) 0.1123(2) 1.0697(3) 0.0292(14) Uani 1 1 d . . . . .
H00G H 0.519485 0.074947 1.111853 0.035 Uiso 1 1 calc R . . . .
H00H H 0.628640 0.128006 1.100021 0.035 Uiso 1 1 calc R . . . .
C00M C 0.8712(6) 0.4241(2) 0.8018(4) 0.0268(12) Uani 1 1 d . . . . .
H00M H 0.890306 0.381926 0.779532 0.032 Uiso 1 1 calc R . . . .
C00N C 0.6910(6) 0.2489(2) 0.7312(4) 0.0274(13) Uani 1 1 d . . . . .
C00O C 0.8207(7) 0.5459(2) 0.8687(4) 0.0362(16) Uani 1 1 d . . . . .
H00O H 0.801725 0.587875 0.892037 0.043 Uiso 1 1 calc R . . . .
C00P C 0.9478(7) 0.5270(2) 0.8672(4) 0.0331(15) Uani 1 1 d . . . . .
C00Q C 0.7201(6) 0.5052(2) 0.8370(4) 0.0351(15) Uani 1 1 d . . . . .
H00Q H 0.633207 0.519534 0.839389 0.042 Uiso 1 1 calc R . . . .
C00R C 0.4557(6) 0.3988(2) 0.4261(4) 0.0324(14) Uani 1 1 d . . . . .
H00R H 0.447721 0.440934 0.398105 0.039 Uiso 1 1 calc R . . . .
C00S C 0.4903(6) 0.2230(2) 1.0339(3) 0.0266(13) Uani 1 1 d . . . . .
H00J H 0.573445 0.236219 1.071009 0.032 Uiso 1 1 calc R . . . .
H00K H 0.425799 0.256993 1.044386 0.032 Uiso 1 1 calc R . . . .
C00T C 0.3018(6) 0.3540(2) 0.8874(4) 0.0321(14) Uani 1 1 d . . . . .
C00U C 0.9720(6) 0.4649(3) 0.8338(3) 0.0318(13) Uani 1 1 d . . . . .
H00U H 1.058880 0.450372 0.832968 0.038 Uiso 1 1 calc R . . . .
C00V C 0.4945(6) 0.3493(2) 0.3636(4) 0.0294(13) Uani 1 1 d . . . . .
C00W C 0.3451(6) 0.4569(2) 0.7693(4) 0.0304(13) Uani 1 1 d . . . . .
C00X C 0.5074(6) 0.4163(2) 0.9436(4) 0.0306(14) Uani 1 1 d . . . . .
C00Y C 0.4812(6) 0.2776(2) 0.5093(4) 0.0309(13) Uani 1 1 d . . . . .
H00Y H 0.491376 0.235755 0.537920 0.037 Uiso 1 1 calc R . . . .
C00Z C 0.5055(6) 0.2882(2) 0.4065(4) 0.0297(13) Uani 1 1 d . . . . .
H00Z H 0.530011 0.253384 0.364421 0.036 Uiso 1 1 calc R . . . .
C010 C 0.3232(6) 0.1416(2) 1.0275(3) 0.0283(13) Uani 1 1 d . . . . .
H01A H 0.290543 0.105107 1.067352 0.034 Uiso 1 1 calc R . . . .
H01B H 0.259487 0.176862 1.029950 0.034 Uiso 1 1 calc R . . . .
C011 C 0.5266(6) 0.3611(3) 0.2512(4) 0.0405(16) Uani 1 1 d . . . . .
H01C H 0.450998 0.379508 0.211351 0.061 Uiso 1 1 calc GR . . . .
H01D H 0.549991 0.320497 0.219197 0.061 Uiso 1 1 calc GR . . . .
H01E H 0.599640 0.391021 0.250575 0.061 Uiso 1 1 calc GR . . . .
C012 C 1.0568(7) 0.5722(3) 0.9010(4) 0.053(2) Uani 1 1 d . . . . .
H01F H 1.025466 0.616473 0.895757 0.080 Uiso 1 1 calc GR . . . .
H01G H 1.128007 0.566495 0.855512 0.080 Uiso 1 1 calc GR . . . .
H01H H 1.087665 0.562940 0.973628 0.080 Uiso 1 1 calc GR . . . .

loop_
_atom_site_aniso_label
_atom_site_aniso_U_11
_atom_site_aniso_U_22
_atom_site_aniso_U_33
_atom_site_aniso_U_23
_atom_site_aniso_U_13
_atom_site_aniso_U_12
Fe01 0.0217(5) 0.0185(3) 0.0240(4) 0.0003(3) 0.0032(3) -0.0001(3)
Fe02 0.0236(5) 0.0211(3) 0.0281(4) 0.0022(3) 0.0061(3) 0.0018(3)
S003 0.0230(8) 0.0210(6) 0.0251(6) 0.0010(5) 0.0041(6) -0.0029(6)
S004 0.0216(8) 0.0242(6) 0.0270(6) 0.0030(5) 0.0011(6) -0.0023(6)
P005 0.0217(9) 0.0209(6) 0.0218(6) -0.0009(5) 0.0024(6) 0.0017(6)
O006 0.041(3) 0.031(2) 0.041(2) -0.0008(17) -0.010(2) -0.003(2)
O007 0.042(3) 0.034(2) 0.037(2) 0.0009(17) 0.019(2) 0.010(2)
O008 0.053(3) 0.047(2) 0.027(2) -0.0056(18) 0.003(2) 0.008(2)
O009 0.040(3) 0.046(2) 0.058(3) 0.002(2) 0.029(2) -0.004(2)
O00A 0.044(3) 0.032(2) 0.066(3) 0.0136(19) 0.002(2) 0.010(2)
N00B 0.028(3) 0.029(2) 0.023(2) 0.0038(17) 0.002(2) 0.002(2)
N00C 0.024(3) 0.021(2) 0.029(2) 0.0030(17) 0.004(2) 0.001(2)
N00D 0.033(3) 0.025(2) 0.027(2) 0.0028(17) 0.007(2) 0.002(2)
C00E 0.027(4) 0.024(2) 0.026(2) 0.000(2) 0.002(2) 0.006(2)
C00F 0.027(4) 0.022(2) 0.024(2) 0.000(2) 0.003(2) 0.002(2)
C00G 0.026(3) 0.021(2) 0.030(3) 0.001(2) 0.008(2) -0.002(2)
C00H 0.021(3) 0.016(2) 0.036(3) 0.001(2) 0.000(3) -0.002(2)
C00I 0.029(4) 0.025(2) 0.028(3) -0.002(2) -0.008(2) -0.002(3)
C00J 0.034(4) 0.022(2) 0.015(2) 0.0013(18) -0.002(2) -0.005(2)
C00K 0.020(3) 0.027(2) 0.022(2) 0.004(2) -0.007(2) -0.005(2)
C00L 0.044(4) 0.023(2) 0.021(2) 0.006(2) 0.005(3) 0.006(3)
C00M 0.023(3) 0.028(3) 0.030(3) -0.003(2) 0.003(2) -0.005(3)
C00N 0.029(4) 0.027(3) 0.026(3) 0.005(2) 0.001(3) -0.001(3)
C00O 0.062(5) 0.018(2) 0.030(3) -0.007(2) 0.008(3) -0.017(3)
C00P 0.044(5) 0.030(3) 0.025(3) 0.007(2) 0.003(3) -0.014(3)
C00Q 0.049(5) 0.023(3) 0.035(3) 0.005(2) 0.014(3) -0.002(3)
C00R 0.032(4) 0.032(3) 0.032(3) 0.013(2) -0.010(3) -0.011(3)
C00S 0.031(4) 0.027(3) 0.020(2) -0.004(2) -0.001(2) -0.001(3)
C00T 0.036(4) 0.024(3) 0.038(3) -0.003(2) 0.012(3) 0.001(3)
C00U 0.022(3) 0.045(3) 0.028(3) 0.000(2) 0.002(3) -0.004(3)
C00V 0.025(4) 0.038(3) 0.025(3) 0.000(2) 0.002(2) -0.009(3)
C00W 0.027(4) 0.023(3) 0.043(3) 0.002(2) 0.012(3) -0.003(3)
C00X 0.037(4) 0.020(2) 0.037(3) 0.009(2) 0.017(3) 0.007(3)
C00Y 0.032(4) 0.029(3) 0.030(3) 0.004(2) -0.005(3) -0.010(3)
C00Z 0.027(4) 0.032(3) 0.029(3) 0.001(2) -0.001(3) 0.002(3)
C010 0.030(4) 0.027(3) 0.028(3) 0.002(2) 0.007(3) -0.002(3)
C011 0.045(5) 0.045(3) 0.032(3) 0.008(3) 0.007(3) -0.006(3)
C012 0.079(6) 0.047(4) 0.034(3) -0.003(3) 0.002(3) -0.042(4)

loop_
_atom_type_symbol
_atom_type_description
_atom_type_scat_dispersion_real
_atom_type_scat_dispersion_imag
_atom_type_scat_source
C C 0.0033 0.0016 'International Tables Vol C Tables 4.2.6.8 and 6.1.1.4'
H H 0.0000 0.0000 'International Tables Vol C Tables 4.2.6.8 and 6.1.1.4'
Fe Fe 0.3463 0.8444 'International Tables Vol C Tables 4.2.6.8 and 6.1.1.4'
N N 0.0061 0.0033 'International Tables Vol C Tables 4.2.6.8 and 6.1.1.4'
O O 0.0106 0.0060 'International Tables Vol C Tables 4.2.6.8 and 6.1.1.4'
P P 0.1023 0.0942 'International Tables Vol C Tables 4.2.6.8 and 6.1.1.4'
S S 0.1246 0.1234 'International Tables Vol C Tables 4.2.6.8 and 6.1.1.4'

loop_
_geom_angle_atom_site_label_1
_geom_angle_atom_site_label_2
_geom_angle_atom_site_label_3
_geom_angle
_geom_angle_site_symmetry_1
_geom_angle_site_symmetry_3
S003 Fe01 Fe02 56.44(4) . .
S003 Fe01 S004 79.70(5) . .
S004 Fe01 Fe02 56.39(4) . .
P005 Fe01 Fe02 105.63(5) . .
P005 Fe01 S003 162.01(6) . .
P005 Fe01 S004 91.37(6) . .
C00H Fe01 Fe02 100.07(16) . .
C00H Fe01 S003 93.70(15) . .
C00H Fe01 S004 155.25(17) . .
C00H Fe01 P005 87.93(16) . .
C00H Fe01 C00N 101.3(2) . .
C00N Fe01 Fe02 150.84(15) . .
C00N Fe01 S003 102.42(16) . .
C00N Fe01 S004 103.45(17) . .
C00N Fe01 P005 94.80(16) . .
S003 Fe02 Fe01 55.73(4) . .
S003 Fe02 S004 79.22(5) . .
S004 Fe02 Fe01 56.23(4) . .
C00T Fe02 Fe01 105.40(17) . .
C00T Fe02 S003 160.97(17) . .
C00T Fe02 S004 87.88(16) . .
C00T Fe02 C00W 96.9(3) . .
C00T Fe02 C00X 91.2(2) . .
C00W Fe02 Fe01 151.48(17) . .
C00W Fe02 S003 100.37(18) . .
C00W Fe02 S004 108.13(17) . .
C00X Fe02 Fe01 94.10(17) . .
C00X Fe02 S003 92.58(19) . .
C00X Fe02 S004 148.64(16) . .
C00X Fe02 C00W 103.1(2) . .
Fe01 S003 Fe02 67.83(4) . .
C00J S003 Fe01 116.70(16) . .
C00J S003 Fe02 117.06(17) . .
Fe01 S004 Fe02 67.38(4) . .
C00K S004 Fe01 109.36(18) . .
C00K S004 Fe02 115.06(16) . .
C00E P005 Fe01 115.50(17) . .
C00E P005 C00S 97.4(2) . .
C00G P005 Fe01 123.05(15) . .
C00G P005 C00E 98.2(2) . .
C00G P005 C00S 98.2(2) . .
C00S P005 Fe01 119.49(16) . .
C00F N00B C00E 110.3(4) . .
C00F N00B C00L 107.7(4) . .
C00L N00B C00E 110.6(4) . .
C00F N00C C00G 112.1(4) . .
C00F N00C C010 108.0(4) . .
C010 N00C C00G 111.1(4) . .
C00S N00D C00L 110.5(4) . .
C00S N00D C010 111.2(4) . .
C010 N00D C00L 108.6(4) . .
N00B C00E P005 112.5(4) . .
N00C C00F N00B 115.6(4) . .
N00C C00G P005 111.7(4) . .
O006 C00H Fe01 176.6(5) . .
C00K C00I C00R 119.8(5) . .
C00M C00J S003 120.3(4) . .
C00M C00J C00Q 117.4(5) . .
C00Q C00J S003 121.5(5) . .
C00I C00K S004 123.6(4) . .
C00Y C00K S004 116.9(4) . .
C00Y C00K C00I 119.4(4) . .
N00D C00L N00B 114.9(4) . .
C00J C00M C00U 121.3(5) . .
O007 C00N Fe01 178.3(5) . .
C00P C00O C00Q 121.4(5) . .
C00O C00P C00U 117.7(5) . .
C00O C00P C012 120.8(5) . .
C00U C00P C012 121.5(6) . .
C00O C00Q C00J 121.2(6) . .
C00V C00R C00I 120.9(5) . .
N00D C00S P005 112.4(3) . .
O009 C00T Fe02 178.4(5) . .
C00M C00U C00P 121.0(6) . .
C00R C00V C00Z 118.4(4) . .
C00R C00V C011 121.3(5) . .
C00Z C00V C011 120.3(5) . .
O00A C00W Fe02 178.7(5) . .
O008 C00X Fe02 178.1(5) . .
C00Z C00Y C00K 120.8(5) . .
C00Y C00Z C00V 120.7(5) . .
N00C C010 N00D 114.5(4) . .

loop_
_geom_bond_atom_site_label_1
_geom_bond_atom_site_label_2
_geom_bond_distance
_geom_bond_site_symmetry_2
Fe01 Fe02 2.5260(10) .
Fe01 S003 2.2540(13) .
Fe01 S004 2.2748(16) .
Fe01 P005 2.2108(14) .
Fe01 C00H 1.762(5) .
Fe01 C00N 1.778(5) .
Fe02 S003 2.2729(16) .
Fe02 S004 2.2789(13) .
Fe02 C00T 1.777(6) .
Fe02 C00W 1.809(5) .
Fe02 C00X 1.794(6) .
S003 C00J 1.777(5) .
S004 C00K 1.813(5) .
P005 C00E 1.855(5) .
P005 C00G 1.842(5) .
P005 C00S 1.857(4) .
O006 C00H 1.146(5) .
O007 C00N 1.153(6) .
O008 C00X 1.136(6) .
O009 C00T 1.153(6) .
O00A C00W 1.134(6) .
N00B C00E 1.482(6) .
N00B C00F 1.464(6) .
N00B C00L 1.474(5) .
N00C C00F 1.458(6) .
N00C C00G 1.471(5) .
N00C C010 1.465(5) .
N00D C00L 1.470(6) .
N00D C00S 1.467(6) .
N00D C010 1.468(7) .
C00I C00K 1.382(6) .
C00I C00R 1.394(6) .
C00J C00M 1.379(7) .
C00J C00Q 1.395(6) .
C00K C00Y 1.378(6) .
C00M C00U 1.385(7) .
C00O C00P 1.374(8) .
C00O C00Q 1.382(7) .
C00P C00U 1.394(7) .
C00P C012 1.508(8) .
C00R C00V 1.384(7) .
C00V C00Z 1.391(6) .
C00V C011 1.521(6) .
C00Y C00Z 1.376(6) .
